data_4105032
loop_
_publ_author_name
'Michael Gerken'
'Matthew D. Moran'
'H\'el\`ene P. A. Mercier'
'Bernard E. Pointner'
'Gary J. Schrobilgen'
'Berthold Hoge'
'Karl O. Christe'
'Jerry A. Boatz'

_publ_section_title
;
 On the XeF+/H2O System: Synthesis and Characterization of the Xenon(II)
 Oxide Fluoride Cation, FXeOXeFXeF+
;
_journal_name_full 'Journal of the American Chemical Society'
_journal_page_first 13474
_journal_page_last 13489
_journal_paper_doi 10.1021/ja905060v
_journal_volume 131
_journal_year 2009
_chemical_formula_moiety 'Sb F6, F3 O Xe3'
_chemical_formula_sum 'F9 O Sb Xe3'
_chemical_formula_weight 702.65
_chemical_name_systematic
; 
 ? 
;
_space_group_IT_number 14
_symmetry_cell_setting monoclinic
_symmetry_space_group_name_Hall '-P 2ybc'
_symmetry_space_group_name_H-M 'P 1 21/c 1'
_atom_sites_solution_primary direct
_atom_sites_solution_secondary difmap
_audit_creation_method SHELXL-97
_cell_angle_alpha 90.00
_cell_angle_beta 96.784(5)
_cell_angle_gamma 90.00
_cell_formula_units_Z 2
_cell_length_a 6.6872(10)
_cell_length_b 9.3056(17)
_cell_length_c 8.8219(16)
_cell_measurement_temperature 148(2)
_cell_volume 545.13(16)
_computing_cell_refinement 'Siemens XSCANS'
_computing_data_collection 'Siemens XSCANS'
_computing_data_reduction 'Siemens SHELXTL'
_computing_molecular_graphics 'Siemens SHELXTL'
_computing_publication_material 'Siemens SHELXTL'
_computing_structure_refinement 'SHELXL-97 (Sheldrick, 1997)'
_computing_structure_solution 'SHELXS-97 (Sheldrick, 1990)'
_diffrn_ambient_temperature 148(2)
_diffrn_measured_fraction_theta_full 0.995
_diffrn_measured_fraction_theta_max 0.995
_diffrn_measurement_device_type 'Siemens P4'
_diffrn_measurement_method '\w scans'
_diffrn_radiation_monochromator graphite
_diffrn_radiation_source 'sealed tube'
_diffrn_radiation_type MoK\a
_diffrn_radiation_wavelength 0.71073
_diffrn_reflns_av_R_equivalents 0.0886
_diffrn_reflns_av_sigmaI/netI 0.0531
_diffrn_reflns_limit_h_max 8
_diffrn_reflns_limit_h_min -8
_diffrn_reflns_limit_k_max 12
_diffrn_reflns_limit_k_min -11
_diffrn_reflns_limit_l_max 10
_diffrn_reflns_limit_l_min -11
_diffrn_reflns_number 7830
_diffrn_reflns_theta_full 27.50
_diffrn_reflns_theta_max 27.50
_diffrn_reflns_theta_min 3.77
_exptl_absorpt_coefficient_mu 11.790
_exptl_absorpt_correction_T_max 0.503
_exptl_absorpt_correction_T_min 0.318
_exptl_absorpt_correction_type empirical
_exptl_crystal_colour red-orange
_exptl_crystal_density_diffrn 4.281
_exptl_crystal_description needle
_exptl_crystal_F_000 604
_exptl_crystal_size_max 0.10
_exptl_crystal_size_mid 0.10
_exptl_crystal_size_min 0.06
_refine_diff_density_max 1.394
_refine_diff_density_min -1.189
_refine_diff_density_rms 0.301
_refine_ls_extinction_coef 0.0050(6)
_refine_ls_extinction_expression Fc^*^=kFc[1+0.001xFc^2^\l^3^/sin(2\q)]^-1/4^
_refine_ls_extinction_method SHELXL
_refine_ls_goodness_of_fit_ref 1.129
_refine_ls_matrix_type full
_refine_ls_number_parameters 74
_refine_ls_number_reflns 1252
_refine_ls_number_restraints 0
_refine_ls_restrained_S_all 1.129
_refine_ls_R_factor_all 0.0639
_refine_ls_R_factor_gt 0.0419
_refine_ls_shift/su_max 0.011
_refine_ls_shift/su_mean 0.001
_refine_ls_structure_factor_coef Fsqd
_refine_ls_weighting_details 'calc w=1/[\s^2^(Fo^2^)+(0.0426P)^2^+0.0000P] where P=(Fo^2^+2Fc^2^)/3'
_refine_ls_weighting_scheme calc
_refine_ls_wR_factor_gt 0.0836
_refine_ls_wR_factor_ref 0.0896
_reflns_number_gt 974
_reflns_number_total 1252
_reflns_threshold_expression >2sigma(I)
_cod_data_source_file ja905060v_si_002_2.cif
_cod_data_source_block Xe3OF3SbF6
_cod_original_sg_symbol_H-M 'P 1 21/c 1 '
_cod_database_code 4105032

loop_
_symmetry_equiv_pos_as_xyz
'x, y, z'
'-x, y+1/2, -z+1/2'
'-x, -y, -z'
'x, -y-1/2, z-1/2'

loop_
_atom_site_label
_atom_site_type_symbol
_atom_site_fract_x
_atom_site_fract_y
_atom_site_fract_z
_atom_site_U_iso_or_equiv
_atom_site_adp_type
_atom_site_occupancy
_atom_site_symmetry_multiplicity
_atom_site_calc_flag
_atom_site_refinement_flags
Sb1 Sb 0.5000 0.5000 0.0000 0.0198(2) Uani 1 2 d S
F3 F 0.7614(19) 0.4651(13) 0.0832(16) 0.039(2) Uani 0.50 1 d P
F4 F 0.395(2) 0.3832(15) 0.1449(16) 0.039(2) Uani 0.50 1 d P
F5 F 0.492(2) 0.6585(16) 0.1306(17) 0.039(2) Uani 0.50 1 d P
F6 F 0.449(2) 0.6827(15) 0.0776(14) 0.0293(18) Uani 0.50 1 d P
F7 F 0.7132(18) 0.4737(12) 0.1618(14) 0.0293(18) Uani 0.50 1 d P
F8 F 0.3161(18) 0.4162(15) 0.1137(14) 0.0293(18) Uani 0.50 1 d P
Xe2 Xe 0.96670(8) 0.78644(6) 0.15015(7) 0.0211(2) Uani 1 1 d .
Xe1 Xe 0.53909(18) 0.9845(2) -0.0045(3) 0.0216(4) Uani 0.50 1 d P
F1 F 1.1231(9) 0.6642(7) 0.3043(7) 0.0375(15) Uani 1 1 d .
FO2 F 0.8036(9) 0.9120(7) -0.0169(8) 0.0335(15) Uani 0.50 1 d P
OF2 O 0.8036(9) 0.9120(7) -0.0169(8) 0.0335(15) Uani 0.50 1 d P

loop_
_atom_site_aniso_label
_atom_site_aniso_U_11
_atom_site_aniso_U_22
_atom_site_aniso_U_33
_atom_site_aniso_U_23
_atom_site_aniso_U_13
_atom_site_aniso_U_12
Sb1 0.0198(4) 0.0181(4) 0.0211(5) 0.0013(4) 0.0006(3) -0.0027(4)
F3 0.052(5) 0.029(4) 0.034(5) 0.006(4) -0.001(4) -0.004(4)
F4 0.052(5) 0.029(4) 0.034(5) 0.006(4) -0.001(4) -0.004(4)
F5 0.052(5) 0.029(4) 0.034(5) 0.006(4) -0.001(4) -0.004(4)
F6 0.035(4) 0.035(5) 0.017(4) 0.007(3) 0.001(3) 0.002(3)
F7 0.035(4) 0.035(5) 0.017(4) 0.007(3) 0.001(3) 0.002(3)
F8 0.035(4) 0.035(5) 0.017(4) 0.007(3) 0.001(3) 0.002(3)
Xe2 0.0179(3) 0.0213(3) 0.0239(3) 0.0013(3) 0.0020(2) 0.0005(2)
Xe1 0.0162(11) 0.0211(9) 0.0265(6) 0.0030(6) -0.0013(9) -0.0008(7)
F1 0.027(3) 0.046(4) 0.038(4) 0.015(3) 0.001(3) 0.008(3)
FO2 0.021(3) 0.032(4) 0.046(4) 0.012(3) -0.005(3) 0.001(3)
OF2 0.021(3) 0.032(4) 0.046(4) 0.012(3) -0.005(3) 0.001(3)

loop_
_atom_type_symbol
_atom_type_description
_atom_type_scat_dispersion_real
_atom_type_scat_dispersion_imag
_atom_type_scat_source
O O 0.0106 0.0060 'International Tables Vol C Tables 4.2.6.8 and 6.1.1.4'
F F 0.0171 0.0103 'International Tables Vol C Tables 4.2.6.8 and 6.1.1.4'
Sb Sb -0.5866 1.5461 'International Tables Vol C Tables 4.2.6.8 and 6.1.1.4'
Xe Xe -0.4205 1.9578 'International Tables Vol C Tables 4.2.6.8 and 6.1.1.4'

loop_
_geom_angle_atom_site_label_1
_geom_angle_atom_site_label_2
_geom_angle_atom_site_label_3
_geom_angle
_geom_angle_site_symmetry_1
_geom_angle_site_symmetry_3
F8 Sb1 F8 180.0(8) . 3_665
F3 Sb1 F3 180.000(1) . 3_665
F3 Sb1 F5 90.6(6) . 3_665
F3 Sb1 F5 89.4(6) 3_665 3_665
F3 Sb1 F5 89.4(6) . .
F3 Sb1 F5 90.6(6) 3_665 .
F5 Sb1 F5 180.0(7) 3_665 .
F8 Sb1 F6 88.7(6) . 3_665
F8 Sb1 F6 91.3(6) 3_665 3_665
F8 Sb1 F6 91.3(6) . .
F8 Sb1 F6 88.7(6) 3_665 .
F6 Sb1 F6 180.000(2) 3_665 .
F8 Sb1 F7 91.5(5) . .
F8 Sb1 F7 88.5(5) 3_665 .
F6 Sb1 F7 90.2(5) 3_665 .
F6 Sb1 F7 89.8(5) . .
F8 Sb1 F7 88.5(5) . 3_665
F8 Sb1 F7 91.5(5) 3_665 3_665
F6 Sb1 F7 89.8(5) 3_665 3_665
F6 Sb1 F7 90.2(5) . 3_665
F7 Sb1 F7 180.000(1) . 3_665
F3 Sb1 F4 92.3(6) . .
F3 Sb1 F4 87.7(6) 3_665 .
F5 Sb1 F4 90.2(6) 3_665 .
F5 Sb1 F4 89.8(6) . .
F3 Sb1 F4 87.7(6) . 3_665
F3 Sb1 F4 92.3(6) 3_665 3_665
F5 Sb1 F4 89.8(6) 3_665 3_665
F5 Sb1 F4 90.2(6) . 3_665
F4 Sb1 F4 180.0(7) . 3_665
F1 Xe2 FO2 178.5(3) . .
FO2 Xe1 OF2 177.88(12) . 3_675
FO2 Xe1 FO2 177.88(12) . 3_675
Xe1 FO2 Xe2 124.6(3) . .
Xe2 FO2 Xe1 124.6(3) . 3_675

loop_
_geom_bond_atom_site_label_1
_geom_bond_atom_site_label_2
_geom_bond_distance
_geom_bond_site_symmetry_2
Sb1 F8 1.849(12) .
Sb1 F8 1.849(12) 3_665
Sb1 F3 1.843(13) .
Sb1 F3 1.843(13) 3_665
Sb1 F5 1.876(16) 3_665
Sb1 F5 1.876(16) .
Sb1 F6 1.879(14) 3_665
Sb1 F6 1.879(14) .
Sb1 F7 1.910(12) .
Sb1 F7 1.910(12) 3_665
Sb1 F4 1.876(14) .
Sb1 F4 1.876(14) 3_665
Xe2 F1 1.975(6) .
Xe2 FO2 2.085(6) .
Xe1 FO2 1.908(6) .
Xe1 OF2 2.513(6) 3_675
Xe1 FO2 2.513(6) 3_675
FO2 Xe1 2.513(6) 3_675
